data_1543482
loop_
_publ_author_name
'Tribak, Zineb'
'Kandri Rodi, Youssef'
'Haoudi, Amal'
'Essassi, El Mokhtar'
'Capet, Fr\'ederic'
'Zouihri, Hafid'

_publ_section_title
;
 1-Allyl-5-chloroindoline-2,3-dione
;
_journal_coeditor_code HB4053
_journal_issue 6
_journal_name_full IUCrData
_journal_page_first x160862
_journal_paper_doi 10.1107/S2414314616008622
_journal_volume 1
_journal_year 2016
_chemical_formula_iupac 'C11 H8 Cl N O2'
_chemical_formula_moiety 'C11 H8 Cl N O2'
_chemical_formula_sum 'C11 H8 Cl N O2'
_chemical_formula_weight 221.63
_chemical_name_systematic
;
1-Allyl-5-chloroindoline-2,3-dione
;
_space_group_crystal_system orthorhombic
_space_group_IT_number 56
_space_group_name_Hall '-P 2ab 2ac'
_space_group_name_H-M_alt 'P c c n'
_symmetry_space_group_name_Hall '-P 2ab 2ac'
_symmetry_space_group_name_H-M 'P c c n'
_atom_sites_solution_hydrogens difmap
_atom_sites_solution_primary direct
_audit_creation_method
;
Olex2 1.2
(compiled 2016.02.19 svn.r3266 for OlexSys, GUI svn.r5155)
;
_cell_angle_alpha 90
_cell_angle_beta 90
_cell_angle_gamma 90
_cell_formula_units_Z 8
_cell_length_a 31.2222(6)
_cell_length_b 7.9107(2)
_cell_length_c 8.3373(2)
_cell_measurement_reflns_used 9899
_cell_measurement_temperature 296.15
_cell_measurement_theta_max 26.74
_cell_measurement_theta_min 2.66
_cell_volume 2059.23(8)
_computing_cell_refinement
;
SAINT (Bruker, 2009)
;
_computing_data_collection
;
APEX2 (Bruker, 2009)
;
_computing_data_reduction
;
SAINT (Bruker, 2009)
;
_computing_molecular_graphics
;
PLATON (Spek, 2009)
;
_computing_publication_material
;
publCIF (Westrip, 2010)
;
_computing_structure_refinement
;
SHELXL2014 (Sheldrick, 2015b)
;
_computing_structure_solution
;
SHELXT (Sheldrick, 2015a)
;
_diffrn_ambient_temperature 296.15
_diffrn_measured_fraction_theta_full 1.000
_diffrn_measured_fraction_theta_max 0.999
_diffrn_measurement_device_type 'Bruker APEXII CCD'
_diffrn_measurement_method '\f and \w scans'
_diffrn_radiation_type MoK\a
_diffrn_radiation_wavelength 0.71073
_diffrn_reflns_av_R_equivalents 0.0301
_diffrn_reflns_limit_h_max 41
_diffrn_reflns_limit_h_min -41
_diffrn_reflns_limit_k_max 10
_diffrn_reflns_limit_k_min -10
_diffrn_reflns_limit_l_max 11
_diffrn_reflns_limit_l_min -11
_diffrn_reflns_number 33452
_diffrn_reflns_theta_full 26.000
_diffrn_reflns_theta_max 28.260
_diffrn_reflns_theta_min 2.609
_diffrn_standards_number 0
_exptl_absorpt_coefficient_mu 0.347
_exptl_absorpt_correction_T_max 0.7457
_exptl_absorpt_correction_T_min 0.7045
_exptl_absorpt_correction_type multi-scan
_exptl_absorpt_process_details
;
(SADABS, Bruker, 2015)
;
_exptl_crystal_colour red
_exptl_crystal_density_diffrn 1.430
_exptl_crystal_description block
_exptl_crystal_F_000 912
_exptl_crystal_size_max 0.53
_exptl_crystal_size_mid 0.30
_exptl_crystal_size_min 0.28
_refine_diff_density_max 0.279
_refine_diff_density_min -0.199
_refine_ls_extinction_method none
_refine_ls_goodness_of_fit_ref 1.023
_refine_ls_hydrogen_treatment refall
_refine_ls_matrix_type full
_refine_ls_number_parameters 168
_refine_ls_number_reflns 2554
_refine_ls_number_restraints 0
_refine_ls_restrained_S_all 1.023
_refine_ls_R_factor_all 0.0633
_refine_ls_R_factor_gt 0.0459
_refine_ls_shift/su_max 0.000
_refine_ls_shift/su_mean 0.000
_refine_ls_structure_factor_coef Fsqd
_refine_ls_weighting_details 'w=1/[\s^2^(Fo^2^)+(0.0718P)^2^+0.7243P] where P=(Fo^2^+2Fc^2^)/3'
_refine_ls_weighting_scheme calc
_refine_ls_wR_factor_gt 0.1308
_refine_ls_wR_factor_ref 0.1462
_reflns_number_gt 1889
_reflns_number_total 2554
_reflns_threshold_expression 'I > 2\s(I)'
_cod_data_source_file hb4053sup1.cif
_cod_data_source_block I
_cod_database_code 1543482
_shelx_space_group_comment
;
The symmetry employed for this shelxl refinement is uniquely defined
by the following loop, which should always be used as a source of
symmetry information in preference to the above space-group names.
They are only intended as comments.
;

loop_
_space_group_symop_operation_xyz
'x, y, z'
'-x+1/2, -y+1/2, z'
'-x, y+1/2, -z+1/2'
'x+1/2, -y, -z+1/2'
'-x, -y, -z'
'x-1/2, y-1/2, -z'
'x, -y-1/2, z-1/2'
'-x-1/2, y, z-1/2'

loop_
_atom_site_type_symbol
_atom_site_label
_atom_site_fract_x
_atom_site_fract_y
_atom_site_fract_z
_atom_site_U_iso_or_equiv
_atom_site_adp_type
_atom_site_calc_flag
_atom_site_occupancy
Cl Cl1 0.74155(2) 0.50698(9) 0.57033(8) 0.0830(3) Uani d 1
O O1 0.63056(6) 0.04791(17) 0.2249(2) 0.0740(5) Uani d 1
N N1 0.59967(5) 0.4519(2) 0.10974(19) 0.0534(4) Uani d 1
O O2 0.56737(5) 0.2127(2) 0.0112(2) 0.0819(5) Uani d 1
C C6 0.65189(5) 0.3371(2) 0.2739(2) 0.0442(4) Uani d 1
C C1 0.63365(6) 0.4861(2) 0.2156(2) 0.0442(4) Uani d 1
C C7 0.62735(6) 0.1975(2) 0.2048(2) 0.0527(5) Uani d 1
C C5 0.68569(6) 0.3403(2) 0.3809(2) 0.0503(4) Uani d 1
C C2 0.64914(7) 0.6414(2) 0.2625(2) 0.0536(5) Uani d 1
C C8 0.59347(6) 0.2826(3) 0.0950(2) 0.0573(5) Uani d 1
C C4 0.70061(6) 0.4964(3) 0.4293(2) 0.0545(5) Uani d 1
C C3 0.68305(7) 0.6445(3) 0.3703(3) 0.0568(5) Uani d 1
C C9 0.57319(8) 0.5799(4) 0.0313(3) 0.0660(6) Uani d 1
C C10 0.53684(8) 0.6399(4) 0.1317(3) 0.0751(7) Uani d 1
C C11 0.52504(9) 0.5846(4) 0.2675(3) 0.0843(8) Uani d 1
H H2 0.6377(7) 0.744(3) 0.220(3) 0.066(6) Uiso d 1
H H5 0.6966(7) 0.247(3) 0.423(2) 0.058(6) Uiso d 1
H H3 0.6932(7) 0.743(3) 0.409(3) 0.072(7) Uiso d 1
H H9A 0.5617(9) 0.529(3) -0.069(3) 0.086(8) Uiso d 1
H H11A 0.5430(13) 0.501(4) 0.331(4) 0.116(11) Uiso d 1
H H10 0.5239(13) 0.753(6) 0.133(5) 0.162(15) Uiso d 1
H H11B 0.5002(10) 0.641(4) 0.330(4) 0.102(9) Uiso d 1
H H9B 0.5925(9) 0.678(4) 0.002(4) 0.095(9) Uiso d 1

loop_
_atom_site_aniso_label
_atom_site_aniso_U_11
_atom_site_aniso_U_22
_atom_site_aniso_U_33
_atom_site_aniso_U_12
_atom_site_aniso_U_13
_atom_site_aniso_U_23
Cl1 0.0629(4) 0.1088(6) 0.0774(4) -0.0004(3) -0.0143(3) -0.0100(3)
O1 0.0905(11) 0.0387(7) 0.0928(11) -0.0027(7) 0.0278(9) -0.0023(7)
N1 0.0521(8) 0.0554(9) 0.0527(8) 0.0046(7) 0.0032(7) -0.0018(7)
O2 0.0649(9) 0.0938(12) 0.0869(11) -0.0134(8) 0.0027(8) -0.0329(10)
C6 0.0468(9) 0.0383(8) 0.0474(9) 0.0017(6) 0.0135(7) 0.0007(7)
C1 0.0446(8) 0.0434(8) 0.0447(8) 0.0027(7) 0.0098(7) 0.0011(7)
C7 0.0584(10) 0.0418(9) 0.0578(10) -0.0020(7) 0.0238(9) -0.0051(8)
C5 0.0493(9) 0.0487(10) 0.0529(10) 0.0093(8) 0.0106(8) 0.0057(8)
C2 0.0616(11) 0.0372(9) 0.0620(11) 0.0050(8) 0.0098(9) 0.0021(8)
C8 0.0499(9) 0.0625(12) 0.0595(11) -0.0044(9) 0.0136(9) -0.0139(9)
C4 0.0457(9) 0.0652(12) 0.0525(10) -0.0001(8) 0.0050(8) -0.0041(9)
C3 0.0572(11) 0.0482(10) 0.0651(12) -0.0076(8) 0.0097(9) -0.0097(9)
C9 0.0627(13) 0.0810(15) 0.0543(11) 0.0172(11) -0.0011(10) 0.0087(11)
C10 0.0705(14) 0.0852(17) 0.0695(14) 0.0262(12) -0.0011(11) 0.0013(12)
C11 0.0718(15) 0.111(2) 0.0702(16) 0.0296(15) 0.0040(13) -0.0046(15)

loop_
_atom_type_symbol
_atom_type_description
_atom_type_scat_dispersion_real
_atom_type_scat_dispersion_imag
_atom_type_scat_source
C C 0.0033 0.0016 'International Tables Vol C Tables 4.2.6.8 and 6.1.1.4'
H H 0.0000 0.0000 'International Tables Vol C Tables 4.2.6.8 and 6.1.1.4'
Cl Cl 0.1484 0.1585 'International Tables Vol C Tables 4.2.6.8 and 6.1.1.4'
N N 0.0061 0.0033 'International Tables Vol C Tables 4.2.6.8 and 6.1.1.4'
O O 0.0106 0.0060 'International Tables Vol C Tables 4.2.6.8 and 6.1.1.4'

loop_
_geom_angle_atom_site_label_1
_geom_angle_atom_site_label_2
_geom_angle_atom_site_label_3
_geom_angle
C1 N1 C9 125.07(18)
C8 N1 C1 110.69(16)
C8 N1 C9 124.2(2)
C1 C6 C7 106.63(16)
C5 C6 C1 121.35(16)
C5 C6 C7 131.98(16)
C6 C1 N1 111.36(15)
C2 C1 N1 127.91(17)
C2 C1 C6 120.73(17)
O1 C7 C6 130.2(2)
O1 C7 C8 124.55(19)
C6 C7 C8 105.22(15)
C6 C5 H5 122.0(14)
C4 C5 C6 117.58(17)
C4 C5 H5 120.3(14)
C1 C2 C3 117.86(18)
C1 C2 H2 121.4(14)
C3 C2 H2 120.7(14)
N1 C8 C7 106.07(16)
O2 C8 N1 126.8(2)
O2 C8 C7 127.1(2)
C5 C4 Cl1 119.25(16)
C5 C4 C3 121.34(19)
C3 C4 Cl1 119.40(16)
C2 C3 H3 121.0(15)
C4 C3 C2 121.12(18)
C4 C3 H3 117.8(15)
N1 C9 C10 113.65(19)
N1 C9 H9A 107.4(16)
N1 C9 H9B 107.7(17)
C10 C9 H9A 109.1(16)
C10 C9 H9B 110.3(17)
H9A C9 H9B 109(2)
C9 C10 H10 128(3)
C11 C10 C9 127.8(2)
C11 C10 H10 101(3)
C10 C11 H11A 122(2)
C10 C11 H11B 121.3(16)
H11A C11 H11B 116(3)

loop_
_geom_bond_atom_site_label_1
_geom_bond_atom_site_label_2
_geom_bond_distance
Cl1 C4 1.739(2)
O1 C7 1.200(2)
N1 C1 1.406(2)
N1 C8 1.359(3)
N1 C9 1.461(3)
O2 C8 1.208(2)
C6 C1 1.396(2)
C6 C7 1.462(3)
C6 C5 1.382(3)
C1 C2 1.377(3)
C7 C8 1.552(3)
C5 C4 1.380(3)
C5 H5 0.89(2)
C2 C3 1.389(3)
C2 H2 0.95(2)
C4 C3 1.384(3)
C3 H3 0.91(3)
C9 C10 1.487(3)
C9 H9A 1.00(3)
C9 H9B 1.01(3)
C10 C11 1.269(4)
C10 H10 0.98(5)
C11 H11A 1.02(4)
C11 H11B 1.04(3)

loop_
_geom_hbond_atom_site_label_D
_geom_hbond_atom_site_label_H
_geom_hbond_atom_site_label_A
_geom_hbond_site_symmetry_A
_geom_hbond_distance_DH
_geom_hbond_distance_HA
_geom_hbond_distance_DA
_geom_hbond_angle_DHA
C2 H2 O1 1_565 0.96(2) 2.42(2) 3.283(2) 151.0(19)
C11 H11A O2 7_566 1.02(4) 2.39(3) 3.377(3) 165(3)
C11 H11B O2 3_655 1.04(3) 2.55(3) 3.572(3) 167(2)

loop_
_geom_torsion_atom_site_label_1
_geom_torsion_atom_site_label_2
_geom_torsion_atom_site_label_3
_geom_torsion_atom_site_label_4
_geom_torsion
Cl1 C4 C3 C2 -177.33(15)
O1 C7 C8 N1 177.91(18)
O1 C7 C8 O2 -3.3(3)
N1 C1 C2 C3 179.47(17)
N1 C9 C10 C11 -5.7(5)
C6 C1 C2 C3 -0.6(3)
C6 C7 C8 N1 -1.16(18)
C6 C7 C8 O2 177.59(18)
C6 C5 C4 Cl1 177.25(13)
C6 C5 C4 C3 -1.4(3)
C1 N1 C8 O2 -178.56(18)
C1 N1 C8 C7 0.19(19)
C1 N1 C9 C10 -84.7(3)
C1 C6 C7 O1 -177.32(19)
C1 C6 C7 C8 1.67(17)
C1 C6 C5 C4 0.5(3)
C1 C2 C3 C4 -0.3(3)
C7 C6 C1 N1 -1.66(18)
C7 C6 C1 C2 178.41(16)
C7 C6 C5 C4 -176.80(17)
C5 C6 C1 N1 -179.56(15)
C5 C6 C1 C2 0.5(3)
C5 C6 C7 O1 0.3(3)
C5 C6 C7 C8 179.26(17)
C5 C4 C3 C2 1.3(3)
C8 N1 C1 C6 0.9(2)
C8 N1 C1 C2 -179.15(18)
C8 N1 C9 C10 92.4(3)
C9 N1 C1 C6 178.33(17)
C9 N1 C1 C2 -1.7(3)
C9 N1 C8 O2 4.0(3)
C9 N1 C8 C7 -177.24(16)

_cod_database_fobs_code 1543482
